data_7024057
loop_
_publ_author_name
'Bruce, Michael I.'
'Zaitseva, Natasha N.'
'Skelton, Brian W.'
'White, Allan H.'
'Fox, Mark A.'
'Low, Paul J.'

_publ_section_title
;
 Syntheses and molecular structures of some tricobalt carbonyl clusters
 containing 2,4,6-trimethyl-1,3,5-trithiane.
;
_journal_issue 5
_journal_name_full 'Dalton transactions (Cambridge, England : 2003)'
_journal_page_first 1222
_journal_page_last 1234
_journal_paper_doi 10.1039/b909708b
_journal_volume 39
_journal_year 2010
_chemical_formula_moiety 'C16 H18 Co3 N O7 S3'
_chemical_formula_sum 'C16 H18 Co3 N O7 S3'
_chemical_formula_weight 609.28
_chemical_name_systematic
;
?
;
_space_group_IT_number 9
_symmetry_cell_setting monoclinic
_symmetry_space_group_name_Hall 'C -2yc'
_symmetry_space_group_name_H-M 'C 1 c 1'
_atom_sites_solution_hydrogens geom
_atom_sites_solution_primary direct
_atom_sites_solution_secondary difmap
_audit_creation_date 2007-11-12T14:04:59-00:00
_audit_creation_method 'WinGX routine CIF_UPDATE'
_cell_angle_alpha 90
_cell_angle_beta 108.114(2)
_cell_angle_gamma 90
_cell_formula_units_Z 4
_cell_length_a 14.696(2)
_cell_length_b 9.7690(10)
_cell_length_c 15.877(2)
_cell_measurement_reflns_used 6147
_cell_measurement_temperature 170(2)
_cell_measurement_theta_max 32.6
_cell_measurement_theta_min 2.54
_cell_volume 2166.4(5)
_computing_cell_refinement 'Siemens SAINT (Siemens, 1995)'
_computing_data_collection 'Siemens SMART (Siemens, 1995)'
_computing_data_reduction 'xtal ADDREF SORTRF'
_computing_molecular_graphics xtal
_computing_publication_material 'xtal BONDLA CIFIO'
_computing_structure_refinement 'SHELXL-97 (Sheldrick, 1997)'
_computing_structure_solution xtal
_diffrn_ambient_temperature 170(2)
_diffrn_measured_fraction_theta_full 0.97
_diffrn_measured_fraction_theta_max 0.948
_diffrn_measurement_device_type
;
Bruker SMART CCD diffractometer
;
_diffrn_measurement_method '\w scans'
_diffrn_radiation_monochromator graphite
_diffrn_radiation_type MoK\a
_diffrn_radiation_wavelength 0.71073
_diffrn_reflns_av_R_equivalents .035
_diffrn_reflns_av_unetI/netI 0.057
_diffrn_reflns_limit_h_max 22
_diffrn_reflns_limit_h_min -22
_diffrn_reflns_limit_k_max 14
_diffrn_reflns_limit_k_min -14
_diffrn_reflns_limit_l_max 24
_diffrn_reflns_limit_l_min -24
_diffrn_reflns_number 7401
_diffrn_reflns_theta_full 33.
_diffrn_reflns_theta_max 33.56
_diffrn_reflns_theta_min 2.54
_exptl_absorpt_coefficient_mu 2.598
_exptl_absorpt_correction_T_max 1
_exptl_absorpt_correction_T_min .77
_exptl_absorpt_correction_type multi-scan
_exptl_absorpt_process_details
;
SADABS; Sheldrick, 1996
;
_exptl_crystal_colour dark_red
_exptl_crystal_density_diffrn 1.868
_exptl_crystal_density_method 'not measured'
_exptl_crystal_description prism
_exptl_crystal_F_000 1224
_exptl_crystal_size_max .35
_exptl_crystal_size_mid .28
_exptl_crystal_size_min .14
_refine_diff_density_max 1.558
_refine_diff_density_min -0.699
_refine_diff_density_rms 0.152
_refine_ls_abs_structure_details 'Flack H D (1983), Acta Cryst. A39, 876-881'
_refine_ls_abs_structure_Flack -0.042(17)
_refine_ls_extinction_method none
_refine_ls_goodness_of_fit_ref 1.095
_refine_ls_hydrogen_treatment constr
_refine_ls_matrix_type full
_refine_ls_number_parameters 276
_refine_ls_number_reflns 7401
_refine_ls_number_restraints 2
_refine_ls_restrained_S_all 1.095
_refine_ls_R_factor_all 0.0547
_refine_ls_R_factor_gt 0.0448
_refine_ls_shift/su_max 0.002
_refine_ls_shift/su_mean 0
_refine_ls_structure_factor_coef Fsqd
_refine_ls_weighting_details 'calc w=1/[\s^2^(Fo^2^)+(0.0592P)^2^+10.1745P] where P=(Fo^2^+2Fc^2^)/3'
_refine_ls_weighting_scheme calc
_refine_ls_wR_factor_gt 0.1234
_refine_ls_wR_factor_ref 0.1347
_reflns_number_gt 6460
_reflns_number_total 7401
_reflns_threshold_expression I>2sigma(I)
_cod_data_source_file b909708b.txt
_cod_data_source_block br1141
_cod_original_sg_symbol_Hall c_-2yc
_cod_original_sg_symbol_H-M C_1_c_1
_cod_database_code 7024057

loop_
_symmetry_equiv_pos_as_xyz
'x, y, z'
'x, -y, z+1/2'
'x+1/2, y+1/2, z'
'x+1/2, -y+1/2, z+1/2'

loop_
_atom_site_label
_atom_site_type_symbol
_atom_site_fract_x
_atom_site_fract_y
_atom_site_fract_z
_atom_site_U_iso_or_equiv
_atom_site_adp_type
_atom_site_occupancy
_atom_site_symmetry_multiplicity
_atom_site_calc_flag
_atom_site_refinement_flags
Co1 Co 0.49994(4) 0.64308(6) 0.50000(4) 0.01635(13) Uani 1 1 d .
Co2 Co 0.61718(4) 0.76234(6) 0.44497(4) 0.01580(13) Uani 1 1 d .
Co3 Co 0.54064(4) 0.55412(7) 0.37015(4) 0.01595(12) Uani 1 1 d .
C11 C 0.5344(4) 0.7211(6) 0.6080(3) 0.0234(10) Uani 1 1 d .
O11 O 0.5598(4) 0.7669(5) 0.6765(3) 0.0376(10) Uani 1 1 d .
C12 C 0.4424(4) 0.4944(6) 0.5234(3) 0.0238(10) Uani 1 1 d .
O12 O 0.4085(3) 0.3948(5) 0.5389(3) 0.0370(10) Uani 1 1 d .
C21 C 0.7135(4) 0.7558(5) 0.4002(3) 0.0206(9) Uani 1 1 d .
O21 O 0.7769(3) 0.7420(4) 0.3740(4) 0.0357(10) Uani 1 1 d .
C22 C 0.6755(4) 0.8673(5) 0.5384(4) 0.0238(10) Uani 1 1 d .
O22 O 0.7138(4) 0.9359(5) 0.5964(3) 0.0391(10) Uani 1 1 d .
C31 C 0.4858(4) 0.3894(6) 0.3524(3) 0.0213(9) Uani 1 1 d .
O31 O 0.4539(3) 0.2809(4) 0.3350(3) 0.0333(9) Uani 1 1 d .
C32 C 0.6224(4) 0.5159(6) 0.3110(3) 0.0235(9) Uani 1 1 d .
O32 O 0.6766(3) 0.4861(5) 0.2756(3) 0.0386(10) Uani 1 1 d .
S1 S 0.37062(8) 0.77125(13) 0.42353(8) 0.0191(2) Uani 1 1 d .
C1 C 0.4146(3) 0.9368(5) 0.3994(3) 0.0196(9) Uani 1 1 d .
H1 H 0.3619 0.9838 0.3529 0.023 Uiso 1 1 calc R
C101 C 0.4412(4) 1.0236(6) 0.4829(4) 0.0278(10) Uani 1 1 d .
H10A H 0.4942 0.9802 0.5286 0.042 Uiso 1 1 calc R
H10B H 0.3857 1.0316 0.5044 0.042 Uiso 1 1 calc R
H10C H 0.4608 1.1149 0.4697 0.042 Uiso 1 1 calc R
S2 S 0.51703(8) 0.92026(12) 0.35903(8) 0.0185(2) Uani 1 1 d .
C2 C 0.4601(3) 0.8374(5) 0.2530(3) 0.0196(9) Uani 1 1 d .
H2 H 0.4028 0.8924 0.2198 0.024 Uiso 1 1 calc R
C201 C 0.5303(4) 0.8357(6) 0.1997(3) 0.0253(10) Uani 1 1 d .
H20A H 0.5865 0.7807 0.231 0.038 Uiso 1 1 calc R
H20B H 0.5505 0.9295 0.1927 0.038 Uiso 1 1 calc R
H20C H 0.4992 0.7957 0.1412 0.038 Uiso 1 1 calc R
S3 S 0.42168(8) 0.66366(12) 0.26491(7) 0.0183(2) Uani 1 1 d .
C3 C 0.3256(3) 0.7020(6) 0.3116(3) 0.0210(9) Uani 1 1 d .
H3 H 0.2815 0.7706 0.2728 0.025 Uiso 1 1 calc R
C301 C 0.2687(4) 0.5713(6) 0.3147(4) 0.0292(11) Uani 1 1 d .
H30A H 0.3084 0.509 0.3596 0.044 Uiso 1 1 calc R
H30B H 0.2505 0.5265 0.2566 0.044 Uiso 1 1 calc R
H30C H 0.211 0.595 0.3299 0.044 Uiso 1 1 calc R
C10 C 0.6182(4) 0.5822(5) 0.4901(3) 0.0180(8) Uani 1 1 d .
C20 C 0.7022(3) 0.5234(5) 0.5597(3) 0.0200(9) Uani 1 1 d .
O20 O 0.7617(3) 0.6039(4) 0.6094(3) 0.0335(10) Uani 1 1 d .
N30 N 0.7155(3) 0.3871(5) 0.5717(3) 0.0256(9) Uani 1 1 d .
C40 C 0.6487(5) 0.2843(6) 0.5254(4) 0.0345(13) Uani 1 1 d .
H40A H 0.584 0.3229 0.5059 0.052 Uiso 1 1 calc R
H40B H 0.6508 0.2066 0.565 0.052 Uiso 1 1 calc R
H40C H 0.6659 0.2531 0.4736 0.052 Uiso 1 1 calc R
C50 C 0.7998(4) 0.3381(6) 0.6406(4) 0.0320(12) Uani 1 1 d .
H50A H 0.855 0.3952 0.6418 0.048 Uiso 1 1 calc R
H50B H 0.8126 0.243 0.6282 0.048 Uiso 1 1 calc R
H50C H 0.7885 0.3432 0.6982 0.048 Uiso 1 1 calc R

loop_
_atom_site_aniso_label
_atom_site_aniso_U_11
_atom_site_aniso_U_22
_atom_site_aniso_U_33
_atom_site_aniso_U_23
_atom_site_aniso_U_13
_atom_site_aniso_U_12
Co1 0.0156(3) 0.0183(3) 0.0139(3) 0.0016(2) 0.0027(2) 0.0000(2)
Co2 0.0142(3) 0.0163(3) 0.0149(3) 0.0011(2) 0.0016(2) -0.0011(2)
Co3 0.0150(3) 0.0162(3) 0.0151(3) -0.0004(2) 0.0025(2) -0.0002(2)
C11 0.022(2) 0.031(3) 0.016(2) 0.0032(18) 0.0055(17) 0.002(2)
O11 0.048(3) 0.042(3) 0.0200(19) -0.0032(17) 0.0070(18) 0.000(2)
C12 0.023(2) 0.024(2) 0.025(2) 0.0041(18) 0.0081(18) 0.0017(18)
O12 0.037(2) 0.034(2) 0.039(2) 0.0106(18) 0.0092(19) -0.0107(18)
C21 0.0162(19) 0.019(2) 0.024(2) 0.0015(16) 0.0023(17) -0.0027(16)
O21 0.027(2) 0.034(2) 0.052(3) -0.0017(19) 0.0199(19) -0.0057(17)
C22 0.024(2) 0.022(2) 0.023(2) 0.0014(18) 0.0031(18) 0.0034(18)
O22 0.041(2) 0.038(2) 0.029(2) -0.0115(18) -0.0019(18) -0.0038(19)
C31 0.020(2) 0.028(2) 0.0129(19) 0.0028(17) 0.0014(16) 0.0008(18)
O31 0.032(2) 0.0238(19) 0.044(3) -0.0046(17) 0.0122(18) -0.0110(16)
C32 0.020(2) 0.024(2) 0.024(2) -0.0013(18) 0.0030(18) -0.0009(18)
O32 0.033(2) 0.036(2) 0.054(3) -0.013(2) 0.025(2) -0.0026(18)
S1 0.0169(5) 0.0215(5) 0.0181(5) 0.0012(4) 0.0043(4) 0.0018(4)
C1 0.0137(19) 0.021(2) 0.020(2) 0.0008(16) 0.0003(16) 0.0052(16)
C101 0.032(3) 0.023(2) 0.029(3) -0.002(2) 0.010(2) 0.002(2)
S2 0.0190(5) 0.0170(5) 0.0174(5) 0.0025(4) 0.0024(4) 0.0000(4)
C2 0.0148(19) 0.021(2) 0.018(2) 0.0057(16) -0.0017(15) -0.0020(16)
C201 0.028(2) 0.033(3) 0.015(2) 0.0002(18) 0.0072(18) -0.005(2)
S3 0.0179(5) 0.0202(5) 0.0138(5) 0.0003(4) 0.0004(4) -0.0006(4)
C3 0.0134(19) 0.026(2) 0.020(2) 0.0039(18) -0.0003(16) -0.0007(17)
C301 0.024(2) 0.029(3) 0.034(3) 0.002(2) 0.008(2) -0.011(2)
C10 0.022(2) 0.0148(19) 0.018(2) 0.0022(15) 0.0076(16) 0.0012(16)
C20 0.0143(19) 0.024(2) 0.019(2) 0.0022(17) 0.0020(16) 0.0018(17)
O20 0.030(2) 0.0236(19) 0.036(2) 0.0004(16) -0.0045(18) -0.0029(16)
N30 0.0202(19) 0.021(2) 0.031(2) 0.0044(17) 0.0010(17) 0.0034(16)
C40 0.030(3) 0.024(3) 0.039(3) 0.000(2) -0.005(2) -0.001(2)
C50 0.033(3) 0.029(3) 0.024(3) 0.005(2) -0.006(2) 0.008(2)

loop_
_atom_type_symbol
_atom_type_description
_atom_type_scat_dispersion_real
_atom_type_scat_dispersion_imag
_atom_type_scat_source
C C 0.0033 0.0016 'International Tables Vol C Tables 4.2.6.8 and 6.1.1.4'
H H 0 0 'International Tables Vol C Tables 4.2.6.8 and 6.1.1.4'
Co Co 0.3494 0.9721 'International Tables Vol C Tables 4.2.6.8 and 6.1.1.4'
N N 0.0061 0.0033 'International Tables Vol C Tables 4.2.6.8 and 6.1.1.4'
O O 0.0106 0.006 'International Tables Vol C Tables 4.2.6.8 and 6.1.1.4'
S S 0.1246 0.1234 'International Tables Vol C Tables 4.2.6.8 and 6.1.1.4'

loop_
_geom_angle_atom_site_label_1
_geom_angle_atom_site_label_2
_geom_angle_atom_site_label_3
_geom_angle
C12 Co1 C11 99.1(2)
C12 Co1 C10 105.7(2)
C11 Co1 C10 102.7(2)
C12 Co1 S1 100.82(17)
C11 Co1 S1 102.43(18)
C10 Co1 S1 139.73(14)
C12 Co1 Co2 153.47(18)
C11 Co1 Co2 96.75(17)
C10 Co1 Co2 49.76(14)
S1 Co1 Co2 96.35(4)
C12 Co1 Co3 98.12(18)
C11 Co1 Co3 150.82(17)
C10 Co1 Co3 49.71(15)
S1 Co1 Co3 97.25(4)
Co2 Co1 Co3 59.48(3)
C21 Co2 C22 96.7(2)
C21 Co2 C10 101.8(2)
C22 Co2 C10 105.9(2)
C21 Co2 S2 103.47(17)
C22 Co2 S2 99.36(17)
C10 Co2 S2 141.62(16)
C21 Co2 Co3 94.55(16)
C22 Co2 Co3 155.44(18)
C10 Co2 Co3 50.27(15)
S2 Co2 Co3 99.14(4)
C21 Co2 Co1 149.60(16)
C22 Co2 Co1 100.68(18)
C10 Co2 Co1 49.45(15)
S2 Co2 Co1 98.09(4)
Co3 Co2 Co1 60.69(3)
C32 Co3 C31 94.2(2)
C32 Co3 C10 105.3(2)
C31 Co3 C10 112.8(2)
C32 Co3 S3 101.63(17)
C31 Co3 S3 95.87(16)
C10 Co3 S3 138.46(15)
C32 Co3 Co2 98.43(17)
C31 Co3 Co2 160.82(16)
C10 Co3 Co2 49.82(14)
S3 Co3 Co2 95.62(4)
C32 Co3 Co1 152.95(17)
C31 Co3 Co1 103.53(16)
C10 Co3 Co1 48.97(14)
S3 Co3 Co1 96.72(4)
Co2 Co3 Co1 59.83(3)
O11 C11 Co1 176.8(5)
O12 C12 Co1 177.1(5)
O21 C21 Co2 174.9(5)
O22 C22 Co2 178.1(6)
O31 C31 Co3 173.9(5)
O32 C32 Co3 176.6(5)
C3 S1 C1 99.7(2)
C3 S1 Co1 107.73(17)
C1 S1 Co1 107.84(16)
C101 C1 S2 110.0(4)
C101 C1 S1 108.8(4)
S2 C1 S1 112.4(3)
C1 S2 C2 99.9(2)
C1 S2 Co2 107.55(16)
C2 S2 Co2 106.21(16)
C201 C2 S3 109.5(4)
C201 C2 S2 108.8(3)
S3 C2 S2 112.8(3)
C2 S3 C3 98.9(2)
C2 S3 Co3 108.83(15)
C3 S3 Co3 108.24(16)
C301 C3 S1 108.2(4)
C301 C3 S3 109.9(4)
S1 C3 S3 112.3(2)
C20 C10 Co1 129.1(3)
C20 C10 Co2 122.9(4)
Co1 C10 Co2 80.79(19)
C20 C10 Co3 141.5(4)
Co1 C10 Co3 81.32(19)
Co2 C10 Co3 79.91(18)
O20 C20 N30 119.1(4)
O20 C20 C10 118.6(5)
N30 C20 C10 122.3(4)
C20 N30 C40 124.9(4)
C20 N30 C50 118.8(5)
C40 N30 C50 116.2(5)

loop_
_geom_bond_atom_site_label_1
_geom_bond_atom_site_label_2
_geom_bond_distance
Co1 C12 1.777(6)
Co1 C11 1.799(5)
Co1 C10 1.889(5)
Co1 S1 2.2845(13)
Co1 Co2 2.4547(9)
Co1 Co3 2.4760(9)
Co2 C21 1.771(5)
Co2 C22 1.787(5)
Co2 C10 1.898(5)
Co2 S2 2.2714(13)
Co2 Co3 2.4461(9)
Co3 C32 1.780(5)
Co3 C31 1.782(5)
Co3 C10 1.911(5)
Co3 S3 2.2753(13)
C11 O11 1.127(7)
C12 O12 1.154(7)
C21 O21 1.141(7)
C22 O22 1.137(7)
C31 O31 1.158(7)
C32 O32 1.145(7)
S1 C3 1.823(5)
S1 C1 1.826(5)
C1 C101 1.520(7)
C1 S2 1.817(5)
S2 C2 1.820(5)
C2 C201 1.525(7)
C2 S3 1.817(5)
S3 C3 1.826(5)
C3 C301 1.536(7)
C10 C20 1.493(7)
C20 O20 1.255(6)
C20 N30 1.350(7)
N30 C40 1.437(8)
N30 C50 1.455(7)
